data_7225279
loop_
_publ_author_name
'Islam, Md. Monarul'
'Akther, Thamina'
'Ikejiri, Yusuke'
'Matsumoto, Taisuke'
'Tanaka, Junji'
'Rahman, Shofiur'
'Georghiou, Paris Elias'
'Hughes, David L.'
'Redshaw, Carl'
'Yamato, Takehiko'

_publ_section_title
;
 Synthesis, structural properties, electrophilic substitution reactions
 and DFT computational studies of calix[3]benzofurans
;
_journal_name_full 'RSC Adv.'
_journal_paper_doi 10.1039/C6RA06219A
_journal_year 2016
_chemical_formula_moiety 'C39 H42 O3'
_chemical_formula_sum 'C39 H42 O3'
_chemical_formula_weight 558.76
_space_group_crystal_system trigonal
_space_group_IT_number 148
_space_group_name_Hall '-R 3'
_space_group_name_H-M_alt 'R -3 :H'
_symmetry_space_group_name_Hall '-R 3'
_symmetry_space_group_name_H-M 'R -3 :H'
_atom_sites_solution_hydrogens geom
_atom_sites_solution_primary direct
_atom_sites_solution_secondary difmap
_audit_update_record
;
2016-02-29 deposited with the CCDC.
2016-05-16 downloaded from the CCDC.
;
_cell_angle_alpha 90.0000
_cell_angle_beta 90.0000
_cell_angle_gamma 120.0000
_cell_formula_units_Z 6
_cell_length_a 19.3942(14)
_cell_length_b 19.3942(14)
_cell_length_c 16.5448(6)
_cell_measurement_reflns_used 17710
_cell_measurement_temperature 123
_cell_measurement_theta_max 68.19
_cell_measurement_theta_min 3.75
_cell_volume 5389.3(6)
_computing_cell_refinement 'RAPID AUTO'
_computing_data_collection 'RAPID AUTO (Rigaku, ????)'
_computing_data_reduction 'RAPID AUTO'
_computing_molecular_graphics 'CrystalStructure 4.1'
_computing_publication_material 'CrystalStructure 4.1 (Rigaku, 2014)'
_computing_structure_refinement 'SHELXL2013 (Sheldrick, 2008)'
_computing_structure_solution 'Il Milione (Burla, et al., 2007)'
_diffrn_ambient_temperature 123
_diffrn_detector_area_resol_mean 10.000
_diffrn_measured_fraction_theta_full 1.000
_diffrn_measured_fraction_theta_max 1.000
_diffrn_measurement_device_type 'Rigaku R-AXIS RAPID'
_diffrn_measurement_method \w
_diffrn_radiation_type 'Cu K\a'
_diffrn_radiation_wavelength 1.54187
_diffrn_reflns_av_R_equivalents 0.0399
_diffrn_reflns_Laue_measured_fraction_full 1.000
_diffrn_reflns_Laue_measured_fraction_max 1.000
_diffrn_reflns_limit_h_max 23
_diffrn_reflns_limit_h_min -22
_diffrn_reflns_limit_k_max 23
_diffrn_reflns_limit_k_min -23
_diffrn_reflns_limit_l_max 19
_diffrn_reflns_limit_l_min -19
_diffrn_reflns_number 20857
_diffrn_reflns_point_group_measured_fraction_full 1.000
_diffrn_reflns_point_group_measured_fraction_max 1.000
_diffrn_reflns_theta_full 67.687
_diffrn_reflns_theta_max 68.185
_diffrn_reflns_theta_min 3.750
_diffrn_standards_number 0
_exptl_absorpt_coefficient_mu 0.496
_exptl_absorpt_correction_T_max 0.906
_exptl_absorpt_correction_T_min 0.641
_exptl_absorpt_correction_type multi-scan
_exptl_absorpt_process_details 'ABSCOR (Rigaku, 1995)'
_exptl_crystal_colour colorless
_exptl_crystal_density_diffrn 1.033
_exptl_crystal_density_method 'not measured'
_exptl_crystal_description prism
_exptl_crystal_F_000 1800.00
_exptl_crystal_size_max 0.350
_exptl_crystal_size_mid 0.250
_exptl_crystal_size_min 0.200
_refine_diff_density_max 0.36
_refine_diff_density_min -0.33
_refine_ls_extinction_method none
_refine_ls_goodness_of_fit_ref 1.154
_refine_ls_hydrogen_treatment constr
_refine_ls_number_parameters 127
_refine_ls_number_reflns 2193
_refine_ls_number_restraints 0
_refine_ls_R_factor_all 0.0708
_refine_ls_R_factor_gt 0.0647
_refine_ls_shift/su_max 0.000
_refine_ls_structure_factor_coef Fsqd
_refine_ls_weighting_details 'w = 1/[\s^2^(Fo^2^)+(0.0301P)^2^+21.7109P] where P=(Fo^2^+2Fc^2^)/3'
_refine_ls_weighting_scheme calc
_refine_ls_wR_factor_gt 0.1425
_refine_ls_wR_factor_ref 0.1455
_reflns_number_gt 1984
_reflns_number_total 2193
_reflns_threshold_expression F^2^>2.0\s(F^2^)
_cod_data_source_file c6ra06219a2.cif
_cod_data_source_block yt1412d
_cod_original_cell_volume 5389.4(6)
_cod_database_code 7225279
_shelxl_res_file
;
TITL yt1412d
CELL  1.54187 19.39424 19.39424 16.54479 90.00000 90.00000 120.00000
ZERR  6 0.00143 0.00143 0.00064 0.00000 0.00000 0.00000
LATT 3
SYMM    -Y,    +X-Y,    +Z
SYMM    -X+Y,    -X,    +Z
SFAC C H O
UNIT 234 252 18
L.S. 20
FMAP 2
PLAN -21
WPDB -2
HTAB
BOND $H
CONF
LIST 4
TEMP -150.0
ACTA
SIZE 0.350 0.250 0.200
ABIN
WGHT    0.030100   21.710901
FVAR       0.25653
O1    3    0.553665    0.282232    0.048104    11.00000    0.02261    0.02126 =
         0.02537    0.00159    0.00179    0.01193
C1    1    0.543168    0.152145    0.034764    11.00000    0.02447    0.02089 =
         0.02423   -0.00073   -0.00308    0.00958
AFIX  23
H1A   2    0.568618    0.175598   -0.017723    11.00000   -1.20000
H1B   2    0.496848    0.098729    0.024209    11.00000   -1.20000
AFIX   0
C2    1    0.515293    0.203593    0.073410    11.00000    0.02087    0.02097 =
         0.02450    0.00192   -0.00408    0.00869
C3    1    0.461904    0.190475    0.131436    11.00000    0.02578    0.02196 =
         0.02654    0.00312    0.00143    0.00754
AFIX  43
H3    2    0.428773    0.141308    0.157995    11.00000   -1.20000
AFIX   0
C4    1    0.464048    0.264693    0.146077    11.00000    0.02122    0.02620 =
         0.02406    0.00087   -0.00198    0.00942
C5    1    0.425032    0.290772    0.197901    11.00000    0.02248    0.02999 =
         0.02538   -0.00191    0.00421    0.00691
AFIX  43
H5    2    0.385938    0.254590    0.234530    11.00000   -1.20000
AFIX   0
C6    1    0.443542    0.369904    0.195778    11.00000    0.02006    0.03251 =
         0.02728   -0.00867   -0.00353    0.01046
C7    1    0.501327    0.421468    0.140109    11.00000    0.02103    0.02611 =
         0.02887   -0.00517   -0.00326    0.01215
AFIX  43
H7    2    0.513025    0.475205    0.137930    11.00000   -1.20000
AFIX   0
C8    1    0.542170    0.398056    0.088194    11.00000    0.01828    0.02679 =
         0.02221   -0.00065   -0.00193    0.01090
C9    1    0.521470    0.318799    0.093291    11.00000    0.01888    0.02847 =
         0.01999   -0.00208   -0.00175    0.01310
C10   1    0.402831    0.401936    0.250902    11.00000    0.03128    0.03213 =
         0.03896   -0.00843    0.00938    0.01054
C11   1    0.366386    0.348805    0.325565    11.00000    0.06458    0.06975 =
         0.04294   -0.00443    0.01734    0.03821
AFIX  33
H11A  2    0.328613    0.294348    0.308259    11.00000   -1.20000
H11B  2    0.408761    0.348761    0.357791    11.00000   -1.20000
H11C  2    0.338528    0.369405    0.358284    11.00000   -1.20000
AFIX   0
C12   1    0.334904    0.401882    0.204944    11.00000    0.06938    0.08146 =
         0.06562   -0.00400    0.01099    0.06052
AFIX  33
H12A  2    0.297235    0.347646    0.186944    11.00000   -1.20000
H12B  2    0.307507    0.420961    0.240422    11.00000   -1.20000
H12C  2    0.356194    0.437005    0.157847    11.00000   -1.20000
AFIX   0
C13   1    0.460985    0.485770    0.278677    11.00000    0.06842    0.05383 =
         0.09974   -0.04949    0.04599   -0.00683
AFIX  33
H13A  2    0.504787    0.485863    0.308304    11.00000   -1.20000
H13B  2    0.482246    0.520874    0.231563    11.00000   -1.20000
H13C  2    0.433559    0.504830    0.314138    11.00000   -1.20000
AFIX   0
HKLF 4
 
REM  yt1412d
REM R1 =  0.0647 for    1984 Fo > 4sig(Fo)  and  0.0708 for all    2193 data
REM    127 parameters refined using      0 restraints
 
END  
     
WGHT      0.0301     21.7107 

REM No hydrogen bonds found for HTAB generation

REM Highest difference peak  0.359,  deepest hole -0.330,  1-sigma level  0.053
Q1    1   0.4206  0.3909  0.3405  11.00000  0.05    0.36
Q2    1   0.5727  0.1468  0.0716  11.00000  0.05    0.25
Q3    1   0.4203  0.3790  0.2171  11.00000  0.05    0.24
Q4    1   0.4491  0.3337  0.2214  11.00000  0.05    0.22
Q5    1   0.5832  0.1266  0.1306  11.00000  0.05    0.22
Q6    1   0.3741  0.4535  0.2110  11.00000  0.05    0.22
Q7    1   0.5523  0.3659  0.1052  11.00000  0.05    0.21
Q8    1   0.4735  0.2922  0.1074  11.00000  0.05    0.21
Q9    1   0.3906  0.4374  0.2328  11.00000  0.05    0.21
Q10   1   0.4539  0.5219  0.2109  11.00000  0.05    0.19
Q11   1   0.5212  0.0976 -0.0058  11.00000  0.05    0.19
Q12   1   0.4594  0.3882  0.1646  11.00000  0.05    0.19
Q13   1   0.5229  0.1729  0.0552  11.00000  0.05    0.19
Q14   1   0.3256  0.3608  0.2576  11.00000  0.05    0.18
Q15   1   0.5102  0.2917  0.1451  11.00000  0.05    0.18
Q16   1   0.4609  0.2231  0.1637  11.00000  0.05    0.18
Q17   1   0.3463  0.5363  0.1885  11.00000  0.05    0.18
Q18   1   0.3955  0.3208  0.3348  11.00000  0.05    0.18
Q19   1   0.4221  0.4452  0.2438  11.00000  0.05    0.18
Q20   1   0.5167  0.5174  0.2646  11.00000  0.05    0.17
Q21   1   0.5143  0.2138  0.1342  11.00000  0.05    0.17
;
_platon_squeeze_void_probe_radius 1.20

loop_
_symmetry_equiv_pos_site_id
_space_group_symop_operation_xyz
1 +X,+Y,+Z
2 -Y,+X-Y,+Z
3 -X+Y,-X,+Z
4 -X,-Y,-Z
5 +Y,-X+Y,-Z
6 +X-Y,+X,-Z
7 2/3+X,1/3+Y,1/3+Z
8 2/3-Y,1/3+X-Y,1/3+Z
9 2/3-X+Y,1/3-X,1/3+Z
10 2/3-X,1/3-Y,1/3-Z
11 2/3+Y,1/3-X+Y,1/3-Z
12 2/3+X-Y,1/3+X,1/3-Z
13 1/3+X,2/3+Y,2/3+Z
14 1/3-Y,2/3+X-Y,2/3+Z
15 1/3-X+Y,2/3-X,2/3+Z
16 1/3-X,2/3-Y,2/3-Z
17 1/3+Y,2/3-X+Y,2/3-Z
18 1/3+X-Y,2/3+X,2/3-Z

loop_
_atom_site_label
_atom_site_type_symbol
_atom_site_fract_x
_atom_site_fract_y
_atom_site_fract_z
_atom_site_U_iso_or_equiv
_atom_site_adp_type
_atom_site_occupancy
_atom_site_site_symmetry_multiplicity
_atom_site_calc_flag
_atom_site_refinement_flags
O1 O 0.55367(9) 0.28223(9) 0.04810(9) 0.0227(4) Uani 1 18 d .
C1 C 0.54317(14) 0.15214(13) 0.03476(14) 0.0240(5) Uani 1 18 d .
C2 C 0.51529(13) 0.20359(13) 0.07341(14) 0.0229(5) Uani 1 18 d .
C3 C 0.46190(14) 0.19047(14) 0.13144(14) 0.0267(5) Uani 1 18 d .
C4 C 0.46405(13) 0.26469(14) 0.14608(14) 0.0249(5) Uani 1 18 d .
C5 C 0.42503(14) 0.29077(14) 0.19790(14) 0.0287(5) Uani 1 18 d .
C6 C 0.44354(13) 0.36990(15) 0.19578(14) 0.0278(5) Uani 1 18 d .
C7 C 0.50133(13) 0.42147(14) 0.14011(14) 0.0252(5) Uani 1 18 d .
C8 C 0.54217(13) 0.39806(14) 0.08819(13) 0.0226(5) Uani 1 18 d .
C9 C 0.52147(13) 0.31880(14) 0.09329(13) 0.0219(5) Uani 1 18 d .
C10 C 0.40283(15) 0.40194(16) 0.25090(16) 0.0365(6) Uani 1 18 d .
C11 C 0.3664(2) 0.3488(2) 0.32556(19) 0.0570(9) Uani 1 18 d .
C12 C 0.3349(2) 0.4019(2) 0.2049(2) 0.0620(10) Uani 1 18 d .
C13 C 0.4610(2) 0.4858(2) 0.2787(3) 0.0906(17) Uani 1 18 d .
H1A H 0.56862 0.1756 -0.01772 0.0288 Uiso 1 18 calc R
H1B H 0.49685 0.09873 0.02421 0.0288 Uiso 1 18 calc R
H3 H 0.42877 0.14131 0.158 0.0320 Uiso 1 18 calc R
H5 H 0.38594 0.25459 0.23453 0.0344 Uiso 1 18 calc R
H7 H 0.51303 0.47521 0.13793 0.0302 Uiso 1 18 calc R
H11A H 0.32861 0.29435 0.30826 0.0684 Uiso 1 18 calc R
H11B H 0.40876 0.34876 0.35779 0.0684 Uiso 1 18 calc R
H11C H 0.33853 0.36941 0.35828 0.0684 Uiso 1 18 calc R
H12A H 0.29723 0.34765 0.18694 0.0744 Uiso 1 18 calc R
H12B H 0.30751 0.42096 0.24042 0.0744 Uiso 1 18 calc R
H12C H 0.35619 0.43701 0.15785 0.0744 Uiso 1 18 calc R
H13A H 0.50479 0.48586 0.3083 0.1087 Uiso 1 18 calc R
H13B H 0.48225 0.52087 0.23156 0.1087 Uiso 1 18 calc R
H13C H 0.43356 0.50483 0.31414 0.1087 Uiso 1 18 calc R

loop_
_atom_site_aniso_label
_atom_site_aniso_U_11
_atom_site_aniso_U_22
_atom_site_aniso_U_33
_atom_site_aniso_U_12
_atom_site_aniso_U_13
_atom_site_aniso_U_23
O1 0.0226(8) 0.0213(8) 0.0254(8) 0.0119(7) 0.0018(6) 0.0016(6)
C1 0.0245(12) 0.0209(11) 0.0242(12) 0.0096(10) -0.0031(9) -0.0007(9)
C2 0.0209(11) 0.0210(11) 0.0245(12) 0.0087(9) -0.0041(9) 0.0019(9)
C3 0.0258(12) 0.0220(12) 0.0265(12) 0.0075(10) 0.0014(10) 0.0031(9)
C4 0.0212(11) 0.0262(12) 0.0241(12) 0.0094(10) -0.0020(9) 0.0009(9)
C5 0.0225(12) 0.0300(13) 0.0254(12) 0.0069(10) 0.0042(10) -0.0019(10)
C6 0.0201(11) 0.0325(13) 0.0273(12) 0.0105(10) -0.0035(9) -0.0087(10)
C7 0.0210(11) 0.0261(12) 0.0289(12) 0.0121(10) -0.0033(9) -0.0052(10)
C8 0.0183(11) 0.0268(12) 0.0222(11) 0.0109(10) -0.0019(9) -0.0006(9)
C9 0.0189(11) 0.0285(12) 0.0200(11) 0.0131(10) -0.0018(9) -0.0021(9)
C10 0.0313(14) 0.0321(14) 0.0390(15) 0.0105(12) 0.0094(11) -0.0084(11)
C11 0.065(2) 0.070(2) 0.0429(18) 0.0382(19) 0.0173(16) -0.0044(16)
C12 0.069(2) 0.081(3) 0.066(2) 0.061(2) 0.0110(18) -0.0040(19)
C13 0.068(2) 0.054(2) 0.100(3) -0.0068(18) 0.046(2) -0.049(2)

loop_
_atom_type_symbol
_atom_type_description
_atom_type_scat_dispersion_real
_atom_type_scat_dispersion_imag
_atom_type_scat_source
C C 0.0181 0.0091
;
International Tables for Crystallography
(Vol. C, Tables 4.2.6.8 and 6.1.1.4)
;
H H 0.0000 0.0000
;
International Tables for Crystallography
(Vol. C, Table 6.1.1.4)
;
O O 0.0492 0.0322
;
International Tables for Crystallography
(Vol. C, Tables 4.2.6.8 and 6.1.1.4)
;

loop_
_geom_angle_atom_site_label_1
_geom_angle_atom_site_label_2
_geom_angle_atom_site_label_3
_geom_angle
_geom_angle_publ_flag
_geom_angle_site_symmetry_1
_geom_angle_site_symmetry_3
C2 O1 C9 105.70(17) yes . .
C2 C1 C8 111.20(19) yes . 2_655
O1 C2 C1 115.51(19) yes . .
O1 C2 C3 111.4(2) yes . .
C1 C2 C3 133.0(2) yes . .
C2 C3 C4 107.3(2) yes . .
C3 C4 C5 135.7(2) yes . .
C3 C4 C9 105.1(2) yes . .
C5 C4 C9 119.1(2) yes . .
C4 C5 C6 119.8(2) yes . .
C5 C6 C7 118.3(3) yes . .
C5 C6 C10 122.2(2) yes . .
C7 C6 C10 119.4(3) yes . .
C6 C7 C8 123.6(3) yes . .
C1 C8 C7 121.9(2) yes 3_665 .
C1 C8 C9 122.5(2) yes 3_665 .
C7 C8 C9 115.41(19) yes . .
O1 C9 C4 110.5(2) yes . .
O1 C9 C8 125.80(19) yes . .
C4 C9 C8 123.7(3) yes . .
C6 C10 C11 111.4(3) yes . .
C6 C10 C12 109.0(2) yes . .
C6 C10 C13 111.0(2) yes . .
C11 C10 C12 107.1(3) yes . .
C11 C10 C13 108.8(3) yes . .
C12 C10 C13 109.4(3) yes . .
C2 C1 H1A 109.384 no . .
C2 C1 H1B 109.383 no . .
C8 C1 H1A 109.397 no 2_655 .
C8 C1 H1B 109.391 no 2_655 .
H1A C1 H1B 108.020 no . .
C2 C3 H3 126.353 no . .
C4 C3 H3 126.345 no . .
C4 C5 H5 120.098 no . .
C6 C5 H5 120.099 no . .
C6 C7 H7 118.204 no . .
C8 C7 H7 118.195 no . .
C10 C11 H11A 109.479 no . .
C10 C11 H11B 109.480 no . .
C10 C11 H11C 109.454 no . .
H11A C11 H11B 109.486 no . .
H11A C11 H11C 109.462 no . .
H11B C11 H11C 109.466 no . .
C10 C12 H12A 109.481 no . .
C10 C12 H12B 109.463 no . .
C10 C12 H12C 109.470 no . .
H12A C12 H12B 109.472 no . .
H12A C12 H12C 109.478 no . .
H12B C12 H12C 109.464 no . .
C10 C13 H13A 109.475 no . .
C10 C13 H13B 109.461 no . .
C10 C13 H13C 109.466 no . .
H13A C13 H13B 109.469 no . .
H13A C13 H13C 109.482 no . .
H13B C13 H13C 109.475 no . .

loop_
_geom_bond_atom_site_label_1
_geom_bond_atom_site_label_2
_geom_bond_distance
_geom_bond_publ_flag
_geom_bond_site_symmetry_2
O1 C2 1.386(3) yes .
O1 C9 1.377(4) yes .
C1 C2 1.495(4) yes .
C1 C8 1.511(3) yes 2_655
C2 C3 1.340(4) yes .
C3 C4 1.440(4) yes .
C4 C5 1.395(4) yes .
C4 C9 1.391(3) yes .
C5 C6 1.391(4) yes .
C6 C7 1.408(3) yes .
C6 C10 1.527(4) yes .
C7 C8 1.390(4) yes .
C8 C9 1.384(4) yes .
C10 C11 1.536(4) yes .
C10 C12 1.521(6) yes .
C10 C13 1.514(4) yes .
C1 H1A 0.990 no .
C1 H1B 0.990 no .
C3 H3 0.950 no .
C5 H5 0.950 no .
C7 H7 0.950 no .
C11 H11A 0.980 no .
C11 H11B 0.980 no .
C11 H11C 0.980 no .
C12 H12A 0.980 no .
C12 H12B 0.980 no .
C12 H12C 0.980 no .
C13 H13A 0.980 no .
C13 H13B 0.980 no .
C13 H13C 0.980 no .

loop_
_geom_contact_atom_site_label_1
_geom_contact_atom_site_label_2
_geom_contact_distance
_geom_contact_publ_flag
_geom_contact_site_symmetry_2
O1 O1 3.292(2) no 2_655
O1 O1 3.292(2) no 3_665
O1 C1 3.006(3) no 3_665
O1 C2 3.487(3) no 3_665
O1 C5 3.579(3) no .
O1 C8 3.317(3) no 2_655
O1 C9 3.588(3) no 2_655
C1 C9 3.595(4) no .
C2 C7 3.380(4) no 2_655
C2 C8 3.548(4) no .
C2 C9 3.243(3) no 2_655
C3 C8 3.588(4) no .
C3 C8 3.337(4) no 2_655
C4 C7 2.753(4) no .
C5 C8 2.839(3) no .
C5 C11 2.881(5) no .
C5 C12 3.388(6) no .
C6 C9 2.764(4) no .
C7 C12 3.238(5) no .
C7 C13 2.898(5) no .
O1 H1A 2.4792 no .
O1 H1A 2.7625 no 3_665
O1 H1B 3.1803 no .
O1 H3 3.1659 no .
C1 H3 2.9425 no .
C1 H7 2.6770 no 2_655
C2 H7 3.4788 no 2_655
C3 H1A 3.3248 no .
C3 H1B 2.8246 no .
C3 H5 2.9082 no .
C5 H3 3.0089 no .
C5 H7 3.2539 no .
C5 H11A 2.6392 no .
C5 H11B 2.9525 no .
C5 H12A 3.1824 no .
C6 H11A 2.7042 no .
C6 H11B 2.7443 no .
C6 H11C 3.3700 no .
C6 H12A 2.6523 no .
C6 H12B 3.3315 no .
C6 H12C 2.6763 no .
C6 H13A 2.6950 no .
C6 H13B 2.6998 no .
C6 H13C 3.3506 no .
C7 H1A 3.2650 no 3_665
C7 H1B 2.6268 no 3_665
C7 H5 3.2681 no .
C7 H12A 3.5569 no .
C7 H12C 2.9915 no .
C7 H13A 3.0370 no .
C7 H13B 2.6184 no .
C8 H3 3.5262 no 3_665
C9 H1A 2.6963 no 3_665
C9 H1B 3.3084 no 3_665
C9 H3 3.1685 no .
C9 H5 3.2630 no .
C9 H7 3.2048 no .
C10 H5 2.7224 no .
C10 H7 2.6540 no .
C11 H5 2.5383 no .
C11 H12A 2.6513 no .
C11 H12B 2.6163 no .
C11 H12C 3.3171 no .
C11 H13A 2.6865 no .
C11 H13B 3.3325 no .
C11 H13C 2.6359 no .
C12 H5 3.4939 no .
C12 H7 3.2052 no .
C12 H11A 2.6517 no .
C12 H11B 3.3142 no .
C12 H11C 2.6234 no .
C12 H13A 3.3267 no .
C12 H13B 2.6630 no .
C12 H13C 2.6630 no .
C13 H7 2.5865 no .
C13 H11A 3.3290 no .
C13 H11B 2.6661 no .
C13 H11C 2.6661 no .
C13 H12A 3.3255 no .
C13 H12B 2.6645 no .
C13 H12C 2.6645 no .
H1A H7 3.4962 no 2_655
H1B H3 2.9009 no .
H1B H7 2.4226 no 2_655
H3 H5 2.9908 no .
H3 H7 3.3681 no 2_655
H5 H11A 2.0436 no .
H5 H11B 2.6233 no .
H5 H11C 3.4704 no .
H5 H12A 3.1532 no .
H7 H12C 2.7670 no .
H7 H13A 2.8366 no .
H7 H13B 2.0171 no .
H7 H13C 3.4771 no .
H11A H12A 2.4692 no .
H11A H12B 2.9089 no .
H11A H12C 3.5572 no .
H11A H13A 3.5748 no .
H11A H13C 3.5365 no .
H11B H12A 3.5528 no .
H11B H12B 3.5124 no .
H11B H13A 2.5014 no .
H11B H13B 3.5745 no .
H11B H13C 2.9084 no .
H11C H12A 2.9185 no .
H11C H12B 2.4011 no .
H11C H12C 3.5190 no .
H11C H13A 2.9832 no .
H11C H13B 3.5505 no .
H11C H13C 2.4469 no .
H12A H13B 3.5570 no .
H12A H13C 3.5570 no .
H12B H13A 3.5593 no .
H12B H13B 2.9486 no .
H12B H13C 2.4765 no .
H12C H13A 3.5593 no .
H12C H13B 2.4766 no .
H12C H13C 2.9486 no .
O1 H13C 2.7841 no 15_554
C1 H11A 3.4549 no 10_555
C1 H12B 3.4621 no 13_544
C2 H11A 3.4166 no 10_555
C2 H13C 2.9176 no 15_554
C3 H5 3.1176 no 10_555
C3 H11A 3.2312 no 10_555
C3 H11B 3.5210 no 18_545
C3 H12A 3.4538 no 10_555
C3 H13C 3.0081 no 15_554
C4 H11C 3.4150 no 15_554
C4 H13C 2.9112 no 15_554
C5 H3 3.1668 no 10_555
C5 H11C 3.3105 no 15_554
C5 H13A 3.3360 no 18_545
C6 H11C 3.1250 no 15_554
C7 H11C 3.0274 no 15_554
C7 H12A 3.5192 no 12_555
C8 H11C 3.1883 no 15_554
C8 H12B 3.4020 no 15_554
C8 H13C 3.4603 no 15_554
C9 H11C 3.3415 no 15_554
C9 H13C 2.7560 no 15_554
C11 H1B 3.3271 no 10_555
C11 H3 3.5630 no 17_555
C11 H12A 3.4177 no 8_555
C11 H13A 3.3552 no 18_545
C12 H3 3.5619 no 10_555
C12 H7 3.2515 no 11_455
C12 H11C 3.4713 no 15_554
C12 H13B 3.1240 no 11_455
C13 H5 3.3263 no 17_555
C13 H11A 3.3295 no 17_555
H1A H12B 2.9683 no 13_544
H1A H12C 3.2523 no 5_555
H1B C11 3.3271 no 10_555
H1B H11A 2.6942 no 10_555
H1B H11C 3.1062 no 10_555
H1B H12A 3.0955 no 10_555
H1B H12B 3.4401 no 10_555
H1B H12B 3.4931 no 13_544
H1B H12C 3.1839 no 5_555
H3 C5 3.1668 no 10_555
H3 C11 3.5630 no 18_545
H3 C12 3.5619 no 10_555
H3 H5 2.6817 no 10_555
H3 H11A 2.8946 no 10_555
H3 H11B 2.7309 no 18_545
H3 H11C 3.5628 no 18_545
H3 H12A 2.6453 no 10_555
H3 H13C 3.5802 no 15_554
H5 C3 3.1176 no 10_555
H5 C13 3.3263 no 18_545
H5 H3 2.6817 no 10_555
H5 H13A 2.4841 no 18_545
H5 H13C 3.3695 no 18_545
H7 C12 3.2515 no 12_555
H7 H11C 3.4246 no 15_554
H7 H12A 2.6596 no 12_555
H7 H12B 2.9963 no 12_555
H11A C1 3.4549 no 10_555
H11A C2 3.4166 no 10_555
H11A C3 3.2312 no 10_555
H11A C13 3.3295 no 18_545
H11A H1B 2.6942 no 10_555
H11A H3 2.8946 no 10_555
H11A H12A 3.5138 no 8_555
H11A H12C 3.4559 no 8_555
H11A H13A 2.7698 no 18_545
H11A H13B 3.3072 no 18_545
H11A H13C 3.3937 no 18_545
H11B C3 3.5210 no 17_555
H11B H3 2.7309 no 17_555
H11B H12A 3.1087 no 8_555
H11B H13A 3.0426 no 18_545
H11C C4 3.4150 no 8_555
H11C C5 3.3105 no 8_555
H11C C6 3.1250 no 8_555
H11C C7 3.0274 no 8_555
H11C C8 3.1883 no 8_555
H11C C9 3.3415 no 8_555
H11C C12 3.4713 no 8_555
H11C H1B 3.1062 no 10_555
H11C H3 3.5628 no 17_555
H11C H7 3.4246 no 8_555
H11C H12A 3.0831 no 8_555
H11C H12C 3.1058 no 8_555
H12A C3 3.4538 no 10_555
H12A C7 3.5192 no 11_455
H12A C11 3.4177 no 15_554
H12A H1B 3.0955 no 10_555
H12A H3 2.6453 no 10_555
H12A H7 2.6596 no 11_455
H12A H11A 3.5138 no 15_554
H12A H11B 3.1087 no 15_554
H12A H11C 3.0831 no 15_554
H12A H13B 2.7814 no 11_455
H12B C1 3.4621 no 7_455
H12B C8 3.4020 no 8_555
H12B H1A 2.9683 no 7_455
H12B H1B 3.4931 no 7_455
H12B H1B 3.4401 no 10_555
H12B H7 2.9963 no 11_455
H12B H13B 3.0607 no 11_455
H12C H1A 3.2523 no 6_555
H12C H1B 3.1839 no 6_555
H12C H11A 3.4559 no 15_554
H12C H11C 3.1058 no 15_554
H12C H13B 3.0041 no 11_455
H13A C5 3.3360 no 17_555
H13A C11 3.3552 no 17_555
H13A H5 2.4841 no 17_555
H13A H11A 2.7698 no 17_555
H13A H11B 3.0426 no 17_555
H13B C12 3.1240 no 12_555
H13B H11A 3.3072 no 17_555
H13B H12A 2.7814 no 12_555
H13B H12B 3.0607 no 12_555
H13B H12C 3.0041 no 12_555
H13C O1 2.7841 no 8_555
H13C C2 2.9176 no 8_555
H13C C3 3.0081 no 8_555
H13C C4 2.9112 no 8_555
H13C C8 3.4603 no 8_555
H13C C9 2.7560 no 8_555
H13C H3 3.5802 no 8_555
H13C H5 3.3695 no 17_555
H13C H11A 3.3937 no 17_555

loop_
_geom_torsion_atom_site_label_1
_geom_torsion_atom_site_label_2
_geom_torsion_atom_site_label_3
_geom_torsion_atom_site_label_4
_geom_torsion
_geom_torsion_publ_flag
_geom_torsion_site_symmetry_1
_geom_torsion_site_symmetry_3
_geom_torsion_site_symmetry_4
C2 O1 C9 C4 0.0(2) no . . .
C2 O1 C9 C8 -179.97(19) no . . .
C9 O1 C2 C1 -177.50(17) no . . .
C9 O1 C2 C3 -0.2(2) no . . .
C2 C1 C8 C7 95.6(2) no . 2_655 2_655
C2 C1 C8 C9 -79.4(2) no . 2_655 2_655
C8 C1 C2 O1 98.0(2) no 2_655 . .
C8 C1 C2 C3 -78.6(3) no 2_655 . .
O1 C2 C3 C4 0.2(3) no . . .
C1 C2 C3 C4 176.9(2) no . . .
C2 C3 C4 C5 -179.2(2) no . . .
C2 C3 C4 C9 -0.2(3) no . . .
C3 C4 C5 C6 179.3(2) no . . .
C3 C4 C9 O1 0.1(3) no . . .
C3 C4 C9 C8 -179.90(19) no . . .
C5 C4 C9 O1 179.3(2) no . . .
C5 C4 C9 C8 -0.7(3) no . . .
C9 C4 C5 C6 0.4(3) no . . .
C4 C5 C6 C7 0.6(3) no . . .
C4 C5 C6 C10 179.93(19) no . . .
C5 C6 C7 C8 -1.4(3) no . . .
C5 C6 C10 C11 21.3(3) no . . .
C5 C6 C10 C12 -96.7(3) no . . .
C5 C6 C10 C13 142.7(2) no . . .
C7 C6 C10 C11 -159.35(19) no . . .
C7 C6 C10 C12 82.7(2) no . . .
C7 C6 C10 C13 -37.9(3) no . . .
C10 C6 C7 C8 179.2(2) no . . .
C6 C7 C8 C1 -174.3(2) no . . 3_665
C6 C7 C8 C9 1.1(3) no . . .
C1 C8 C9 O1 -4.6(4) no 3_665 . .
C1 C8 C9 C4 175.3(2) no 3_665 . .
C7 C8 C9 O1 180.0(2) no . . .
C7 C8 C9 C4 -0.0(3) no . . .

loop_
_platon_squeeze_void_nr
_platon_squeeze_void_average_x
_platon_squeeze_void_average_y
_platon_squeeze_void_average_z
_platon_squeeze_void_volume
_platon_squeeze_void_count_electrons
_platon_squeeze_void_content
1 0.000 0.000 0.000 203 63 ' '
2 0.333 0.667 0.167 136 63 ' '
3 0.667 0.333 0.333 204 63 ' '
4 0.000 0.000 0.500 135 63 ' '
5 0.333 0.667 0.667 204 63 ' '
6 0.667 0.333 0.833 136 63 ' '
